data_7017961
loop_
_publ_author_name
'Curley, John J.'
'Bergman, Robert G.'
'Tilley, T. Don'

_publ_section_title
;
 Preparation and physical properties of early-late heterobimetallic
 compounds featuring Ir-M bonds (M = Ti, Zr, Hf).
;
_journal_issue 1
_journal_name_full 'Dalton transactions (Cambridge, England : 2003)'
_journal_page_first 192
_journal_page_last 200
_journal_paper_doi 10.1039/c1dt11753j
_journal_volume 41
_journal_year 2012
_chemical_formula_sum 'C23.25 H30 Hf0.75 Ir0.75 N3'
_chemical_formula_weight 629.52
_chemical_name_common Cp*Ir(mu-NtBu)(mu-N3Ph)HfCp2
_chemical_name_systematic
;
?
;
_space_group_IT_number 148
_symmetry_cell_setting rhombohedral
_symmetry_space_group_name_Hall '-R 3'
_symmetry_space_group_name_H-M 'R -3 :H'
_atom_sites_solution_hydrogens geom
_atom_sites_solution_primary direct
_atom_sites_solution_secondary difmap
_audit_creation_method SHELXL-97
_cell_angle_alpha 90.00
_cell_angle_beta 90.00
_cell_angle_gamma 120.00
_cell_formula_units_Z 24
_cell_length_a 32.6021(11)
_cell_length_b 32.6021(11)
_cell_length_c 14.0691(5)
_cell_measurement_reflns_used 9681
_cell_measurement_temperature 100(2)
_cell_measurement_theta_max 36.59
_cell_measurement_theta_min 2.40
_cell_volume 12950.5(8)
_computing_cell_refinement 'Bruker SAINT'
_computing_data_collection 'Bruker APEX2'
_computing_data_reduction 'Bruker SAINT'
_computing_molecular_graphics 'Bruker SHELXTL'
_computing_publication_material 'Bruker SHELXTL'
_computing_structure_refinement 'SHELXL-97 (Sheldrick, 2008)'
_computing_structure_solution 'SHELXS-97 (Sheldrick, 2008)'
_diffrn_ambient_temperature 100(2)
_diffrn_detector_area_resol_mean 8.366
_diffrn_measured_fraction_theta_full 1.000
_diffrn_measured_fraction_theta_max 1.000
_diffrn_measurement_device_type 'Bruker APEX-II CCD'
_diffrn_measurement_method '\f and \w scans'
_diffrn_radiation_monochromator graphite
_diffrn_radiation_source 'fine-focus sealed tube'
_diffrn_radiation_type MoK\a
_diffrn_radiation_wavelength 0.71073
_diffrn_reflns_av_R_equivalents 0.0512
_diffrn_reflns_av_sigmaI/netI 0.0362
_diffrn_reflns_limit_h_max 47
_diffrn_reflns_limit_h_min -47
_diffrn_reflns_limit_k_max 47
_diffrn_reflns_limit_k_min -46
_diffrn_reflns_limit_l_max 20
_diffrn_reflns_limit_l_min -20
_diffrn_reflns_number 90843
_diffrn_reflns_theta_full 31.50
_diffrn_reflns_theta_max 31.50
_diffrn_reflns_theta_min 1.25
_exptl_absorpt_coefficient_mu 8.250
_exptl_absorpt_correction_T_max 0.6831
_exptl_absorpt_correction_T_min 0.6831
_exptl_absorpt_correction_type empirical
_exptl_absorpt_process_details SADABS
_exptl_crystal_colour green
_exptl_crystal_description block
_exptl_crystal_F_000 7254
_exptl_crystal_size_max 0.05
_exptl_crystal_size_mid 0.05
_exptl_crystal_size_min 0.05
_refine_diff_density_max 0.810
_refine_diff_density_min -0.752
_refine_diff_density_rms 0.169
_refine_ls_extinction_method none
_refine_ls_goodness_of_fit_ref 1.034
_refine_ls_hydrogen_treatment constr
_refine_ls_matrix_type full
_refine_ls_number_parameters 414
_refine_ls_number_reflns 9595
_refine_ls_number_restraints 198
_refine_ls_restrained_S_all 1.026
_refine_ls_R_factor_all 0.0391
_refine_ls_R_factor_gt 0.0242
_refine_ls_shift/su_max 0.007
_refine_ls_shift/su_mean 0.000
_refine_ls_structure_factor_coef Fsqd
_refine_ls_weighting_details 'calc w=1/[\s^2^(Fo^2^)+(0.0096P)^2^+48.0149P] where P=(Fo^2^+2Fc^2^)/3'
_refine_ls_weighting_scheme calc
_refine_ls_wR_factor_gt 0.0375
_refine_ls_wR_factor_ref 0.0408
_reflns_number_gt 7741
_reflns_number_total 9595
_reflns_threshold_expression >2sigma(I)
_cod_data_source_file c1dt11753j.txt
_cod_data_source_block Ir-Hf-N3Ph
_cod_depositor_comments
;
The following automatic conversions were performed:

'_symmetry_cell_setting' value 'Rhombohedral' changed to
'rhombohedral' according to
/home/saulius/struct/CIF-dictionaries/cif_core.dic dictionary named
'cif_core.dic' version 2.4.1 from 2010-06-29.

Automatic conversion script
Id: cif_fix_values 1715 2011-07-08 13:25:40Z adriana 
;
_cod_original_sg_symbol_H-M R-3
_cod_database_code 7017961

loop_
_symmetry_equiv_pos_as_xyz
'x, y, z'
'-y, x-y, z'
'-x+y, -x, z'
'x+2/3, y+1/3, z+1/3'
'-y+2/3, x-y+1/3, z+1/3'
'-x+y+2/3, -x+1/3, z+1/3'
'x+1/3, y+2/3, z+2/3'
'-y+1/3, x-y+2/3, z+2/3'
'-x+y+1/3, -x+2/3, z+2/3'
'-x, -y, -z'
'y, -x+y, -z'
'x-y, x, -z'
'-x+2/3, -y+1/3, -z+1/3'
'y+2/3, -x+y+1/3, -z+1/3'
'x-y+2/3, x+1/3, -z+1/3'
'-x+1/3, -y+2/3, -z+2/3'
'y+1/3, -x+y+2/3, -z+2/3'
'x-y+1/3, x+2/3, -z+2/3'

loop_
_atom_site_label
_atom_site_type_symbol
_atom_site_fract_x
_atom_site_fract_y
_atom_site_fract_z
_atom_site_U_iso_or_equiv
_atom_site_adp_type
_atom_site_occupancy
_atom_site_symmetry_multiplicity
_atom_site_calc_flag
_atom_site_refinement_flags
_atom_site_disorder_assembly
_atom_site_disorder_group
Ir1 Ir 0.609980(4) 0.145060(4) 0.056291(7) 0.01176(3) Uani 1 1 d . . .
Hf1 Hf 0.633624(4) 0.098567(4) 0.214239(7) 0.01313(3) Uani 1 1 d . A .
N2 N 0.57399(8) 0.09345(8) 0.15687(15) 0.0157(5) Uani 1 1 d . A .
N3 N 0.52781(8) 0.06896(8) 0.16190(15) 0.0158(5) Uani 1 1 d . . .
N4 N 0.51342(8) 0.03925(8) 0.23346(16) 0.0183(5) Uani 1 1 d . A .
C51 C 0.46368(10) 0.01181(10) 0.2412(2) 0.0178(6) Uani 1 1 d . . .
C52 C 0.43049(11) 0.00868(11) 0.1742(2) 0.0240(7) Uani 1 1 d . A .
H52 H 0.4408 0.0256 0.1160 0.029 Uiso 1 1 calc R . .
C53 C 0.38239(11) -0.01918(11) 0.1930(3) 0.0315(8) Uani 1 1 d . . .
H53 H 0.3600 -0.0208 0.1477 0.038 Uiso 1 1 calc R A .
C54 C 0.36647(11) -0.04472(11) 0.2768(3) 0.0321(8) Uani 1 1 d . A .
H54 H 0.3335 -0.0635 0.2889 0.038 Uiso 1 1 calc R . .
C55 C 0.39869(12) -0.04262(11) 0.3422(2) 0.0298(8) Uani 1 1 d . . .
H55 H 0.3881 -0.0602 0.3996 0.036 Uiso 1 1 calc R A .
C56 C 0.44691(11) -0.01470(10) 0.3244(2) 0.0224(6) Uani 1 1 d . A .
H56 H 0.4689 -0.0137 0.3700 0.027 Uiso 1 1 calc R . .
N1 N 0.66756(8) 0.14934(8) 0.11136(15) 0.0144(5) Uani 1 1 d . A .
C41 C 0.71695(9) 0.18089(10) 0.08039(19) 0.0183(6) Uani 1 1 d . . .
C411 C 0.75063(11) 0.16958(13) 0.1350(2) 0.0352(8) Uani 1 1 d . A .
H41A H 0.7444 0.1689 0.2033 0.053 Uiso 1 1 calc R . .
H41B H 0.7834 0.1940 0.1218 0.053 Uiso 1 1 calc R . .
H41C H 0.7456 0.1386 0.1148 0.053 Uiso 1 1 calc R . .
C412 C 0.73065(11) 0.23235(11) 0.1004(2) 0.0265(7) Uani 1 1 d . A .
H41D H 0.7068 0.2388 0.0728 0.040 Uiso 1 1 calc R . .
H41E H 0.7616 0.2536 0.0720 0.040 Uiso 1 1 calc R . .
H41F H 0.7323 0.2376 0.1692 0.040 Uiso 1 1 calc R . .
C413 C 0.72239(10) 0.17334(11) -0.0252(2) 0.0234(6) Uani 1 1 d . A .
H41G H 0.7103 0.1396 -0.0372 0.035 Uiso 1 1 calc R . .
H41H H 0.7559 0.1914 -0.0429 0.035 Uiso 1 1 calc R . .
H41I H 0.7044 0.1842 -0.0632 0.035 Uiso 1 1 calc R . .
C11 C 0.59676(10) 0.20168(10) 0.01405(19) 0.0179(6) Uani 1 1 d . . .
C111 C 0.60941(12) 0.24551(11) 0.0702(2) 0.0278(7) Uani 1 1 d . . .
H11A H 0.6433 0.2620 0.0850 0.042 Uiso 1 1 calc R . .
H11B H 0.5912 0.2368 0.1295 0.042 Uiso 1 1 calc R . .
H11C H 0.6020 0.2664 0.0329 0.042 Uiso 1 1 calc R . .
C12 C 0.62585(10) 0.19807(10) -0.05925(19) 0.0176(6) Uani 1 1 d . . .
C121 C 0.66856(11) 0.23885(11) -0.1031(2) 0.0254(7) Uani 1 1 d . . .
H12A H 0.6589 0.2579 -0.1405 0.038 Uiso 1 1 calc R . .
H12B H 0.6844 0.2269 -0.1447 0.038 Uiso 1 1 calc R . .
H12C H 0.6905 0.2585 -0.0529 0.038 Uiso 1 1 calc R . .
C13 C 0.60018(10) 0.15099(10) -0.09565(18) 0.0178(6) Uani 1 1 d . . .
C131 C 0.61556(11) 0.13131(12) -0.17568(19) 0.0261(7) Uani 1 1 d . . .
H13A H 0.6046 0.1373 -0.2362 0.039 Uiso 1 1 calc R . .
H13B H 0.6019 0.0971 -0.1669 0.039 Uiso 1 1 calc R . .
H13C H 0.6502 0.1466 -0.1762 0.039 Uiso 1 1 calc R . .
C14 C 0.55417(10) 0.12624(10) -0.04992(18) 0.0159(6) Uani 1 1 d . . .
C141 C 0.51536(10) 0.07718(10) -0.0694(2) 0.0231(6) Uani 1 1 d . . .
H14A H 0.5015 0.0611 -0.0092 0.035 Uiso 1 1 calc R . .
H14B H 0.5281 0.0599 -0.1039 0.035 Uiso 1 1 calc R . .
H14C H 0.4909 0.0783 -0.1081 0.035 Uiso 1 1 calc R . .
C15 C 0.55187(10) 0.15818(10) 0.01709(18) 0.0151(5) Uani 1 1 d . . .
C151 C 0.51012(10) 0.14865(11) 0.0761(2) 0.0215(6) Uani 1 1 d . . .
H15A H 0.4888 0.1555 0.0390 0.032 Uiso 1 1 calc R . .
H15B H 0.5208 0.1688 0.1327 0.032 Uiso 1 1 calc R . .
H15C H 0.4933 0.1153 0.0954 0.032 Uiso 1 1 calc R . .
C21 C 0.63962(16) 0.02632(13) 0.2563(3) 0.0434(10) Uani 1 1 d . A .
H21 H 0.6457 0.0220 0.3205 0.052 Uiso 1 1 calc R . .
C22 C 0.67341(13) 0.05076(12) 0.1878(3) 0.0407(10) Uani 1 1 d . A .
H22 H 0.7067 0.0667 0.1968 0.049 Uiso 1 1 calc R . .
C23 C 0.65004(14) 0.04796(11) 0.1027(2) 0.0355(9) Uani 1 1 d . A .
H23 H 0.6645 0.0610 0.0432 0.043 Uiso 1 1 calc R . .
C24 C 0.60168(12) 0.02258(11) 0.1214(2) 0.0325(8) Uani 1 1 d . A .
H24 H 0.5771 0.0156 0.0769 0.039 Uiso 1 1 calc R . .
C25 C 0.59567(13) 0.00930(11) 0.2160(3) 0.0377(9) Uani 1 1 d . . .
H25 H 0.5662 -0.0085 0.2477 0.045 Uiso 1 1 calc R A .
C31 C 0.65065(15) 0.10179(16) 0.3900(3) 0.045(3) Uani 0.555(19) 1 d PGDU A 1
H31 H 0.6566 0.0782 0.4152 0.054 Uiso 0.555(19) 1 calc PR A 1
C32 C 0.68426(15) 0.14549(16) 0.3557(3) 0.043(4) Uani 0.555(19) 1 d PRDU A 1
H32 H 0.7174 0.1573 0.3533 0.052 Uiso 0.555(19) 1 calc PR A 1
C33 C 0.66126(15) 0.16898(16) 0.3257(3) 0.039(3) Uani 0.555(19) 1 d PRDU A 1
H33 H 0.6758 0.1998 0.2989 0.046 Uiso 0.555(19) 1 calc PR A 1
C34 C 0.61344(15) 0.13980(16) 0.3413(3) 0.030(3) Uani 0.555(19) 1 d PRDU A 1
H34 H 0.5893 0.1470 0.3272 0.036 Uiso 0.555(19) 1 calc PR A 1
C35 C 0.60688(15) 0.09827(16) 0.3811(3) 0.033(3) Uani 0.555(19) 1 d PRDU A 1
H35 H 0.5774 0.0719 0.3991 0.039 Uiso 0.555(19) 1 calc PR A 1
C31A C 0.6716(4) 0.1233(4) 0.3734(12) 0.047(4) Uani 0.445(19) 1 d PDU A 2
H31A H 0.6960 0.1163 0.3862 0.056 Uiso 0.445(19) 1 calc PR A 2
C32A C 0.6769(4) 0.1642(4) 0.3317(11) 0.041(4) Uani 0.445(19) 1 d PDU A 2
H32A H 0.7061 0.1903 0.3113 0.049 Uiso 0.445(19) 1 calc PR A 2
C33A C 0.6329(4) 0.1608(4) 0.3244(9) 0.036(4) Uani 0.445(19) 1 d PDU A 2
H33A H 0.6266 0.1842 0.2998 0.044 Uiso 0.445(19) 1 calc PR A 2
C34A C 0.5999(3) 0.1167(4) 0.3601(9) 0.040(4) Uani 0.445(19) 1 d PDU A 2
H34A H 0.5666 0.1040 0.3617 0.047 Uiso 0.445(19) 1 calc PR A 2
C35A C 0.6237(4) 0.0945(4) 0.3929(9) 0.042(4) Uani 0.445(19) 1 d PDU A 2
H35A H 0.6097 0.0645 0.4237 0.050 Uiso 0.445(19) 1 calc PR A 2
C61 C 0.638(3) 0.2739(10) 0.339(7) 0.086(11) Uani 0.17 1 d PGDU B -1
H61 H 0.6204 0.2404 0.3339 0.103 Uiso 0.17 1 calc PR B -1
C62 C 0.616(3) 0.2990(12) 0.348(6) 0.094(12) Uani 0.17 1 d PGDU B -1
H62 H 0.5821 0.2831 0.3504 0.113 Uiso 0.17 1 calc PR B -1
C63 C 0.641(3) 0.3466(11) 0.355(4) 0.089(11) Uani 0.17 1 d PGDU B -1
H63 H 0.6252 0.3642 0.3618 0.107 Uiso 0.17 1 calc PR B -1
C64 C 0.689(3) 0.3692(10) 0.352(3) 0.087(11) Uani 0.17 1 d PGDU B -1
H64 H 0.7065 0.4027 0.3567 0.104 Uiso 0.17 1 calc PR B -1
C65 C 0.711(3) 0.3442(11) 0.342(6) 0.078(10) Uani 0.17 1 d PGDU B -1
H65 H 0.7448 0.3601 0.3402 0.094 Uiso 0.17 1 calc PR B -1
C66 C 0.686(3) 0.2965(11) 0.336(7) 0.085(11) Uani 0.17 1 d PGDU B -1
H66 H 0.7018 0.2789 0.3288 0.102 Uiso 0.17 1 calc PR B -1

loop_
_atom_site_aniso_label
_atom_site_aniso_U_11
_atom_site_aniso_U_22
_atom_site_aniso_U_33
_atom_site_aniso_U_23
_atom_site_aniso_U_13
_atom_site_aniso_U_12
Ir1 0.01173(5) 0.01245(5) 0.01088(5) 0.00028(4) 0.00014(4) 0.00587(4)
Hf1 0.01327(6) 0.01490(6) 0.01134(5) 0.00012(4) -0.00077(4) 0.00714(5)
N2 0.0167(12) 0.0175(12) 0.0130(11) 0.0027(9) 0.0022(9) 0.0085(10)
N3 0.0158(12) 0.0168(12) 0.0149(11) 0.0009(9) 0.0018(9) 0.0082(10)
N4 0.0159(12) 0.0195(13) 0.0169(11) 0.0053(9) 0.0027(9) 0.0070(11)
C51 0.0148(14) 0.0133(14) 0.0242(14) -0.0025(11) 0.0031(11) 0.0063(12)
C52 0.0212(16) 0.0212(16) 0.0309(16) -0.0005(13) -0.0012(13) 0.0114(14)
C53 0.0205(17) 0.0254(18) 0.050(2) -0.0074(15) -0.0081(15) 0.0126(15)
C54 0.0166(16) 0.0190(16) 0.055(2) -0.0073(15) 0.0114(15) 0.0050(14)
C55 0.0325(19) 0.0163(16) 0.0327(17) 0.0005(13) 0.0170(15) 0.0062(14)
C56 0.0255(17) 0.0156(15) 0.0223(15) 0.0006(11) 0.0027(12) 0.0073(13)
N1 0.0117(11) 0.0159(12) 0.0147(11) -0.0008(9) -0.0002(9) 0.0062(10)
C41 0.0091(13) 0.0187(15) 0.0223(14) 0.0033(11) -0.0002(10) 0.0034(12)
C411 0.0133(16) 0.047(2) 0.0394(19) 0.0148(16) 0.0027(13) 0.0106(16)
C412 0.0156(15) 0.0212(16) 0.0309(17) -0.0024(13) 0.0006(12) 0.0002(13)
C413 0.0160(15) 0.0246(16) 0.0273(15) 0.0026(12) 0.0069(12) 0.0085(13)
C11 0.0209(15) 0.0171(15) 0.0182(13) 0.0008(11) -0.0015(11) 0.0113(13)
C111 0.0354(19) 0.0194(16) 0.0345(18) -0.0064(13) -0.0031(14) 0.0180(15)
C12 0.0160(14) 0.0221(15) 0.0157(13) 0.0062(11) -0.0001(10) 0.0103(13)
C121 0.0209(16) 0.0244(17) 0.0259(16) 0.0114(13) 0.0025(12) 0.0075(14)
C13 0.0201(15) 0.0258(16) 0.0105(12) 0.0023(11) 0.0000(10) 0.0138(13)
C131 0.0260(17) 0.0391(19) 0.0143(13) -0.0040(13) 0.0022(12) 0.0171(15)
C14 0.0147(14) 0.0198(15) 0.0135(12) 0.0013(10) -0.0015(10) 0.0088(12)
C141 0.0199(16) 0.0224(16) 0.0190(14) -0.0003(12) -0.0033(11) 0.0047(13)
C15 0.0159(14) 0.0192(14) 0.0133(12) 0.0027(10) -0.0014(10) 0.0110(12)
C151 0.0192(15) 0.0285(17) 0.0205(14) 0.0034(12) 0.0031(11) 0.0145(14)
C21 0.075(3) 0.029(2) 0.037(2) -0.0026(16) -0.018(2) 0.035(2)
C22 0.0253(19) 0.0229(18) 0.081(3) -0.0122(19) -0.0131(19) 0.0172(16)
C23 0.057(2) 0.0219(17) 0.0367(19) 0.0035(14) 0.0197(17) 0.0260(18)
C24 0.037(2) 0.0191(17) 0.046(2) -0.0161(15) -0.0220(16) 0.0174(16)
C25 0.041(2) 0.0130(16) 0.054(2) 0.0057(15) 0.0169(18) 0.0098(16)
C31 0.075(10) 0.071(8) 0.016(4) -0.010(5) -0.017(7) 0.056(8)
C32 0.025(4) 0.075(10) 0.029(6) -0.039(6) -0.015(3) 0.024(5)
C33 0.051(8) 0.031(4) 0.024(4) -0.017(3) 0.005(6) 0.012(5)
C34 0.037(6) 0.040(8) 0.024(6) -0.015(6) -0.010(5) 0.026(6)
C35 0.034(5) 0.050(6) 0.012(5) -0.004(4) 0.006(4) 0.019(4)
C31A 0.050(8) 0.061(11) 0.052(8) -0.043(6) -0.046(6) 0.045(8)
C32A 0.038(6) 0.042(6) 0.024(6) -0.012(4) 0.014(5) 0.005(5)
C33A 0.073(11) 0.037(8) 0.020(5) -0.013(6) -0.019(8) 0.043(8)
C34A 0.022(4) 0.058(10) 0.036(8) -0.029(7) 0.001(4) 0.018(6)
C35A 0.077(11) 0.034(5) 0.007(4) 0.006(3) -0.002(7) 0.022(6)
C61 0.12(3) 0.043(15) 0.07(2) -0.001(15) -0.06(2) 0.025(17)
C62 0.13(2) 0.053(15) 0.08(2) -0.031(15) -0.02(2) 0.028(17)
C63 0.12(2) 0.050(15) 0.08(2) 0.000(15) -0.03(2) 0.031(18)
C64 0.12(2) 0.044(15) 0.08(2) -0.019(14) -0.04(2) 0.035(17)
C65 0.13(2) 0.026(13) 0.07(2) -0.002(14) -0.04(2) 0.029(18)
C66 0.12(3) 0.029(13) 0.08(2) -0.017(15) -0.03(2) 0.018(18)

loop_
_atom_type_symbol
_atom_type_description
_atom_type_scat_dispersion_real
_atom_type_scat_dispersion_imag
_atom_type_scat_source
C C 0.0033 0.0016 'International Tables Vol C Tables 4.2.6.8 and 6.1.1.4'
H H 0.0000 0.0000 'International Tables Vol C Tables 4.2.6.8 and 6.1.1.4'
N N 0.0061 0.0033 'International Tables Vol C Tables 4.2.6.8 and 6.1.1.4'
Hf Hf -0.5830 6.1852 'International Tables Vol C Tables 4.2.6.8 and 6.1.1.4'
Ir Ir -1.4442 7.9887 'International Tables Vol C Tables 4.2.6.8 and 6.1.1.4'

loop_
_geom_angle_atom_site_label_1
_geom_angle_atom_site_label_2
_geom_angle_atom_site_label_3
_geom_angle
N1 Ir1 N2 85.47(9)
N1 Ir1 C11 129.25(10)
N2 Ir1 C11 127.38(10)
N1 Ir1 C13 123.71(10)
N2 Ir1 C13 134.14(10)
C11 Ir1 C13 63.78(10)
N1 Ir1 C14 156.37(10)
N2 Ir1 C14 100.71(9)
C11 Ir1 C14 64.08(10)
C13 Ir1 C14 38.72(10)
N1 Ir1 C15 164.32(10)
N2 Ir1 C15 97.84(9)
C11 Ir1 C15 38.36(10)
C13 Ir1 C15 63.98(10)
C14 Ir1 C15 38.03(10)
N1 Ir1 C12 112.76(9)
N2 Ir1 C12 161.52(9)
C11 Ir1 C12 38.19(10)
C13 Ir1 C12 37.62(10)
C14 Ir1 C12 63.88(10)
C15 Ir1 C12 63.81(10)
N1 Ir1 Hf1 42.95(6)
N2 Ir1 Hf1 42.53(6)
C11 Ir1 Hf1 147.17(7)
C13 Ir1 Hf1 148.83(8)
C14 Ir1 Hf1 138.65(7)
C15 Ir1 Hf1 138.09(7)
C12 Ir1 Hf1 155.53(7)
N2 Hf1 N1 83.92(9)
N2 Hf1 C31A 133.1(3)
N1 Hf1 C31A 113.1(3)
N2 Hf1 C35 93.15(12)
N1 Hf1 C35 135.20(12)
C31A Hf1 C35 43.4(3)
N2 Hf1 C22 131.41(11)
N1 Hf1 C22 99.14(11)
C31A Hf1 C22 90.4(3)
C35 Hf1 C22 115.15(15)
N2 Hf1 C32A 116.1(3)
N1 Hf1 C32A 86.0(3)
C31A Hf1 C32A 32.2(3)
C35 Hf1 C32A 55.3(3)
C22 Hf1 C32A 112.5(3)
N2 Hf1 C34 80.28(12)
N1 Hf1 C34 104.45(12)
C31A Hf1 C34 53.7(3)
C35 Hf1 C34 31.90(6)
C22 Hf1 C34 142.54(14)
C32A Hf1 C34 42.4(3)
N2 Hf1 C24 78.77(10)
N1 Hf1 C24 102.59(10)
C31A Hf1 C24 132.7(3)
C35 Hf1 C24 120.71(13)
C22 Hf1 C24 53.06(11)
C32A Hf1 C24 163.9(3)
C34 Hf1 C24 143.55(13)
N2 Hf1 C23 101.91(11)
N1 Hf1 C23 83.34(10)
C31A Hf1 C23 122.5(3)
C35 Hf1 C23 140.27(13)
C22 Hf1 C23 32.28(12)
C32A Hf1 C23 139.1(3)
C34 Hf1 C23 172.14(13)
C24 Hf1 C23 32.04(11)
N2 Hf1 C31 124.99(12)
N1 Hf1 C31 129.59(11)
C31A Hf1 C31 16.7(3)
C35 Hf1 C31 31.84(5)
C22 Hf1 C31 90.00(14)
C32A Hf1 C31 45.6(3)
C34 Hf1 C31 52.56(9)
C24 Hf1 C31 121.53(13)
C23 Hf1 C31 121.51(14)
N2 Hf1 C21 122.16(11)
N1 Hf1 C21 130.80(12)
C31A Hf1 C21 80.4(3)
C35 Hf1 C21 88.06(14)
C22 Hf1 C21 31.77(13)
C32A Hf1 C21 111.6(3)
C34 Hf1 C21 119.62(14)
C24 Hf1 C21 52.56(11)
C23 Hf1 C21 52.80(12)
C31 Hf1 C21 72.06(13)
N2 Hf1 C35A 107.3(3)
N1 Hf1 C35A 138.2(3)
C31A Hf1 C35A 32.1(3)
C35 Hf1 C35A 14.6(2)
C22 Hf1 C35A 102.0(3)
C32A Hf1 C35A 52.6(4)
C34 Hf1 C35A 42.3(3)
C24 Hf1 C35A 119.0(3)
C23 Hf1 C35A 130.4(3)
C31 Hf1 C35A 18.0(3)
C21 Hf1 C35A 77.6(3)
N3 N2 Hf1 142.28(18)
N3 N2 Ir1 123.26(17)
Hf1 N2 Ir1 94.30(9)
N2 N3 N4 111.7(2)
N3 N4 C51 113.6(2)
C56 C51 C52 118.1(3)
C56 C51 N4 115.3(3)
C52 C51 N4 126.6(3)
C53 C52 C51 119.9(3)
C54 C53 C52 121.1(3)
C55 C54 C53 119.5(3)
C54 C55 C56 119.9(3)
C55 C56 C51 121.5(3)
C41 N1 Ir1 126.97(17)
C41 N1 Hf1 136.73(17)
Ir1 N1 Hf1 96.30(9)
N1 C41 C411 110.4(2)
N1 C41 C413 110.4(2)
C411 C41 C413 107.1(2)
N1 C41 C412 109.1(2)
C411 C41 C412 108.7(3)
C413 C41 C412 111.2(2)
C15 C11 C12 109.0(2)
C15 C11 C111 125.6(3)
C12 C11 C111 125.1(3)
C15 C11 Ir1 72.06(15)
C12 C11 Ir1 73.12(16)
C111 C11 Ir1 126.0(2)
C13 C12 C11 106.7(2)
C13 C12 C121 126.4(3)
C11 C12 C121 125.4(3)
C13 C12 Ir1 69.20(15)
C11 C12 Ir1 68.69(15)
C121 C12 Ir1 137.7(2)
C12 C13 C14 109.1(2)
C12 C13 C131 126.0(3)
C14 C13 C131 124.6(3)
C12 C13 Ir1 73.19(15)
C14 C13 Ir1 70.92(14)
C131 C13 Ir1 127.0(2)
C15 C14 C13 107.6(2)
C15 C14 C141 125.2(2)
C13 C14 C141 127.1(3)
C15 C14 Ir1 71.71(15)
C13 C14 Ir1 70.36(15)
C141 C14 Ir1 124.60(19)
C14 C15 C11 107.4(2)
C14 C15 C151 126.1(3)
C11 C15 C151 126.5(2)
C14 C15 Ir1 70.27(15)
C11 C15 Ir1 69.58(15)
C151 C15 Ir1 127.09(18)
C25 C21 C22 108.4(3)
C25 C21 Hf1 74.3(2)
C22 C21 Hf1 73.13(19)
C21 C22 C23 108.0(3)
C21 C22 Hf1 75.1(2)
C23 C22 Hf1 74.49(19)
C24 C23 C22 107.2(3)
C24 C23 Hf1 73.96(18)
C22 C23 Hf1 73.23(19)
C25 C24 C23 108.0(3)
C25 C24 Hf1 74.50(18)
C23 C24 Hf1 74.01(18)
C21 C25 C24 108.4(3)
C21 C25 Hf1 74.2(2)
C24 C25 Hf1 73.70(18)
C32 C31 C35 108.0
C32 C31 Hf1 75.26(10)
C35 C31 Hf1 73.20(10)
C31 C32 C33 108.0
C31 C32 Hf1 73.21(10)
C33 C32 Hf1 74.05(10)
C34 C33 C32 108.0
C34 C33 Hf1 73.00(10)
C32 C33 Hf1 74.54(10)
C33 C34 C35 108.0
C33 C34 Hf1 75.37(10)
C35 C34 Hf1 73.56(10)
C34 C35 C31 108.0
C34 C35 Hf1 74.53(11)
C31 C35 Hf1 74.97(10)
C32A C31A C35A 107.0(9)
C32A C31A Hf1 74.5(9)
C35A C31A Hf1 75.5(8)
C31A C32A C33A 109.1(9)
C31A C32A Hf1 73.3(9)
C33A C32A Hf1 76.4(8)
C32A C33A C34A 106.9(9)
C32A C33A Hf1 71.9(8)
C34A C33A Hf1 73.0(8)
C35A C34A C33A 108.5(9)
C35A C34A Hf1 74.0(8)
C33A C34A Hf1 75.3(8)
C34A C35A C31A 108.4(9)
C34A C35A Hf1 74.4(8)
C31A C35A Hf1 72.4(8)
C62 C61 C66 120.0
C61 C62 C63 120.0
C64 C63 C62 120.0
C63 C64 C65 120.0
C66 C65 C64 120.0
C65 C66 C61 120.0

loop_
_geom_bond_atom_site_label_1
_geom_bond_atom_site_label_2
_geom_bond_distance
Ir1 N1 1.970(2)
Ir1 N2 2.058(2)
Ir1 C11 2.178(3)
Ir1 C13 2.184(3)
Ir1 C14 2.192(3)
Ir1 C15 2.211(3)
Ir1 C12 2.237(3)
Ir1 Hf1 2.99974(16)
Hf1 N2 2.033(2)
Hf1 N1 2.056(2)
Hf1 C31A 2.490(16)
Hf1 C35 2.502(4)
Hf1 C22 2.504(3)
Hf1 C32A 2.506(15)
Hf1 C34 2.514(4)
Hf1 C24 2.520(3)
Hf1 C23 2.520(3)
Hf1 C31 2.524(4)
Hf1 C21 2.529(3)
Hf1 C35A 2.530(12)
N2 N3 1.307(3)
N3 N4 1.311(3)
N4 C51 1.411(3)
C51 C56 1.394(4)
C51 C52 1.400(4)
C52 C53 1.389(4)
C53 C54 1.386(5)
C54 C55 1.372(5)
C55 C56 1.390(4)
N1 C41 1.478(3)
C41 C411 1.529(4)
C41 C413 1.531(4)
C41 C412 1.531(4)
C11 C15 1.442(4)
C11 C12 1.445(4)
C11 C111 1.499(4)
C12 C13 1.426(4)
C12 C121 1.495(4)
C13 C14 1.451(4)
C13 C131 1.501(4)
C14 C15 1.434(4)
C14 C141 1.487(4)
C15 C151 1.488(4)
C21 C25 1.374(5)
C21 C22 1.378(5)
C22 C23 1.397(5)
C23 C24 1.391(5)
C24 C25 1.383(5)
C31 C32 1.3788
C31 C35 1.3788
C32 C33 1.3789
C33 C34 1.3788
C34 C35 1.3788
C31A C32A 1.386(12)
C31A C35A 1.389(12)
C32A C33A 1.387(11)
C33A C34A 1.389(12)
C34A C35A 1.379(11)
C61 C62 1.349(8)
C61 C66 1.349(8)
C62 C63 1.349(8)
C63 C64 1.349(8)
C64 C65 1.349(8)
C65 C66 1.349(8)
